data_2001734
loop_
_publ_author_name
'Jaulmes, S.'
'Dugu\'e, J.'
'Agafonov, V.'
'C\'eolin, R.'
'Cense, J. M.'
'Lepage, F.'

_publ_section_title
;
 Structure of
 <i>N</i>-(2,6-dimethylphenyl)-5-methylisoxazole-3-carboxamide and
 molecular-orbital study of C--H ... O bonded
 dimers
;
_journal_issue 5
_journal_name_full 'Acta Crystallographica Section C'
_journal_page_first 1007
_journal_page_last 1011
_journal_paper_doi 10.1107/S0108270192011338
_journal_volume 49
_journal_year 1993
_chemical_formula_sum 'C13 H14 N2 O2'
_chemical_formula_weight 230.27
_space_group_IT_number 2
_symmetry_cell_setting monoclinic
_symmetry_space_group_name_Hall '-P 1'
_symmetry_space_group_name_H-M 'P -1'
_cell_angle_alpha 90
_cell_angle_beta 90
_cell_angle_gamma 97.73(2)
_cell_formula_units_Z 4
_cell_length_a 8.1070(10)
_cell_length_b 9.482(2)
_cell_length_c 15.64(1)
_cell_measurement_reflns_used 25
_cell_measurement_temperature 298
_cell_measurement_theta_max 12.9
_cell_measurement_theta_min 11.3
_cell_volume 1191.3(3)
_diffrn_measurement_device 'Enraf-Nonius CAD-4'
_diffrn_measurement_method \w/2\q
_diffrn_radiation_type 'Mo K\a'
_diffrn_radiation_wavelength 0.7107
_diffrn_reflns_limit_h_max 9
_diffrn_reflns_limit_h_min -9
_diffrn_reflns_limit_k_max 11
_diffrn_reflns_limit_k_min 0
_diffrn_reflns_limit_l_max 15
_diffrn_reflns_limit_l_min 0
_diffrn_reflns_number 2011
_diffrn_reflns_theta_max 25
_diffrn_standards_decay_% 0
_diffrn_standards_interval_count 100
_diffrn_standards_number 2
_exptl_absorpt_coefficient_mu 0.082
_exptl_absorpt_correction_type none
_exptl_crystal_colour Colourless
_exptl_crystal_density_diffrn 1.284
_exptl_crystal_description Prismatic-like
_exptl_crystal_size_max 0.40
_exptl_crystal_size_mid 0.25
_exptl_crystal_size_min 0.20
_refine_diff_density_max 0.2
_refine_diff_density_min -0.2
_refine_ls_goodness_of_fit_obs 1.84
_refine_ls_hydrogen_treatment refxyz
_refine_ls_number_parameters 196
_refine_ls_number_reflns 1298
_refine_ls_R_factor_obs 0.044
_refine_ls_shift/esd_max 0.001
_refine_ls_structure_factor_coef F
_refine_ls_weighting_details 'w = 1/\s(F)'
_refine_ls_weighting_scheme calc
_refine_ls_wR_factor_obs 0.042
_reflns_number_observed 1298
_reflns_number_total 2011
_reflns_observed_criterion I>\s(I)
_cod_data_source_file pa0282.cif
_cod_data_source_block pa0282_structure_1_of_1
_cod_depositor_comments
;
 Several fixes were applied to reach the point where this entry can be
 validated without warnings:

 a) XML entities changed to "..." in the paper title (represents the
    hydrogen bond symbol dots in the typogra[hically typesetted text);

 b) _journal_paper_doi data item added;

 c) The data item _atom_type_scat_source moved to a loop, and the
    _atom_type_symbol tag added, to satisfy dictionary constraints
    during validation:

    loop_
    _atom_type_symbol
    _atom_type_scat_source
    ? IntTabIV

 d) The '_cell_length_c' value changed to pure number, 15.64(1), the
   '(unique axis)' specifier retained as a comment;

    _cell_length_c  15.64(1) # (unique axis)

 e) The data item _diffrn_standards_decay_% value change to numeric 0;
    the 'not_significant' statement retained as a comment:

    _diffrn_standards_decay_%        0 # not_significant

 f) The "less than" sign ("<") removed from the
    _refine_ls_shift/esd_max value, since this value already indicates
    that maximum shift, so all other values must be less or equal that
    the given number:

-_refine_ls_shift/esd_max         <0.001
+_refine_ls_shift/esd_max         0.001

 g) The _refine_ls_weighting_scheme data item updated according to the
    recommended usage described in the cif_core.dic dictionary:

-_refine_ls_weighting_scheme      'w = 1/\s(F)'
+_refine_ls_weighting_scheme      calc
+_refine_ls_weighting_details     'w = 1/\s(F)'

 Saulius Gra\<zulis
 2013-04-10
;
_cod_original_cell_volume 1191(2)
_cod_original_sg_symbol_Hall '-P 2ac'
_cod_original_sg_symbol_H-M 'P 1 1 21/a'
_cod_database_code 2001734

loop_
_symmetry_equiv_pos_as_xyz
x,y,z
2-x,-y,-z

loop_
_atom_site_label
_atom_site_fract_x
_atom_site_fract_y
_atom_site_fract_z
O(1) .8459(3) .1429(2) .25070(10)
N(2) .7955(4) .2252(3) .1832(2)
C(3) .8471(4) .1684(3) .1141(2)
C(4) .9316(4) .0510(3) .1317(2)
C(5) .9249(4) .0391(3) .2173(2)
C(6) .8001(4) .2192(3) .0286(2)
O(7) .8574(3) .1775(2) -.03660(10)
N(8) .6848(3) .3094(3) .0318(2)
C(9) .5900(4) .3479(3) -.0397(2)
C(10) .6615(4) .4457(3) -.0997(2)
C(11) .5596(5) .4837(4) -.1651(2)
C(12) .3934(5) .4258(4) -.1698(2)
C(13) .3262(4) .3296(4) -.1096(2)
C(14) .4239(4) .2884(3) -.0434(2)
C(15) .3499(6) .1814(4) .0214(3)
C(16) .8404(5) .5102(4) -.0937(3)
C(17) .9773(6) -.0644(5) .2793(3)
H(4) .982(5) -.005(4) .090(3)
H(8) .647(5) .332(4) .087(3)
H(11) .611(5) .552(4) -.208(3)
H(12) .323(5) .454(4) -.218(3)
H(13) .204(5) .288(4) -.112(3)
H(15a) .360(5) .216(4) .079(3)
H(15b) .239(5) .145(5) .012(3)
H(15c) .413(5) .091(4) .018(3)
H(16a) .866(5) .545(4) -.035(3)
H(16b) .859(5) .586(5) -.136(3)
H(16c) .917(5) .441(4) -.107(3)
H(17a) 1.038(5) -.130(5) .248(3)
H(17b) .891(5) -.119(5) .308(3)
H(17c) 1.051(5) -.018(4) .323(3)

loop_
_atom_type_symbol
_atom_type_scat_source
? IntTabIV

loop_
_geom_angle_atom_site_label_1
_geom_angle_atom_site_label_2
_geom_angle_atom_site_label_3
_geom_angle_site_symmetry_3
_geom_angle
_geom_angle_publ_flag
C(5) O(1) N(2) . 108.4(2) yes
C(3) N(2) O(1) . 105.1(2) yes
N(2) C(3) C(4) . 112.4(3) yes
N(2) C(3) C(6) . 120.1(3) yes
C(4) C(3) C(6) . 127.1(3) yes
C(5) C(4) C(3) . 104.0(3) yes
C(4) H(4) O(7) 2 159(4) yes
C(4) C(5) O(1) . 110.0(3) yes
C(4) C(5) C(17) . 134.1(4) yes
O(1) C(5) C(17) . 115.8(3) yes
O(7) C(6) C(3) . 121.7(3) yes
O(7) C(6) N(8) . 124.6(3) yes
N(8) C(6) C(3) . 113.6(3) yes
C(6) N(8) C(9) . 125.0(3) yes
C(10) C(9) C(14) . 122.5(3) yes
C(10) C(9) N(8) . 120.5(3) yes
C(14) C(9) N(8) . 116.9(3) yes
C(9) C(10) C(11) . 117.4(3) yes
C(9) C(10) C(16) . 121.6(3) yes
C(11) C(10) C(16) . 121.0(3) yes
C(12) C(11) C(10) . 120.9(3) yes
C(13) C(12) C(11) . 120.4(3) yes
C(12) C(13) C(14) . 120.5(3) yes
C(9) C(14) C(13) . 118.3(3) yes
C(9) C(14) C(15) . 121.6(3) yes
C(13) C(14) C(15) . 120.1(3) yes

loop_
_geom_bond_atom_site_label_1
_geom_bond_atom_site_label_2
_geom_bond_site_symmetry_2
_geom_bond_distance
_geom_bond_publ_flag
O(1) C(5) . 1.351(4) yes
O(1) N(2) . 1.407(3) yes
N(2) C(3) . 1.302(4) yes
C(3) C(4) . 1.411(4) yes
C(3) C(6) . 1.488(4) yes
C(4) C(5) . 1.344(5) yes
C(4) O(7) 2 3.290(4) yes
C(5) C(17) . 1.483(5) yes
C(6) O(7) . 1.210(4) yes
C(6) N(8) . 1.350(4) yes
N(8) C(9) . 1.432(4) yes
C(9) C(10) . 1.389(4) yes
C(9) C(14) . 1.390(4) yes
C(10) C(11) . 1.393(5) yes
C(10) C(16) . 1.499(5) yes
C(11) C(12) . 1.387(5) yes
C(12) C(13) . 1.371(5) yes
C(13) C(14) . 1.392(5) yes
C(14) C(15) . 1.501(5) yes
